data_2103797
loop_
_publ_author_name
'Clemente, Dore Augusto'
'Marzotto, Armando'

_publ_section_title
;
 22 Space-group changes
;
_journal_issue 1
_journal_name_full 'Acta Crystallographica Section B'
_journal_page_first 43
_journal_page_last 50
_journal_paper_doi 10.1107/S0108768102022668
_journal_volume 59
_journal_year 2003
_chemical_formula_sum 'C47 H63 N O6 Si'
_chemical_formula_weight 766.07
_chemical_name_systematic
;trans-2-(alpha-Cumyl)cyclohexyl
 2-(1,2-bis(benzyloxy)ethyl)-5-(tri-isopropylsily
 l)-2,3-dihydro-4H-4-pyridone-1-carboxylate
;
_space_group_IT_number 15
_symmetry_space_group_name_Hall '-I 2ya'
_symmetry_space_group_name_H-M 'I 1 2/a 1'
_atom_sites_solution_hydrogens geom
_atom_sites_solution_primary direct
_atom_sites_solution_secondary difmap
_cell_angle_alpha 90.00
_cell_angle_beta 114.65(3)
_cell_angle_gamma 90.00
_cell_formula_units_Z 8
_cell_length_a 33.990(4)
_cell_length_b 9.5179(13)
_cell_length_c 29.467(4)
_cell_measurement_temperature 293(2)
_cell_volume 8664(3)
_computing_structure_refinement 'SHELXL-97 (Sheldrick, 1997)'
_computing_structure_solution 'SHELXS-97 (Sheldrick, 1990)'
_diffrn_ambient_temperature 293(2)
_diffrn_measured_fraction_theta_full 0.363
_diffrn_measured_fraction_theta_max 0.363
_diffrn_radiation_monochromator graphite
_diffrn_radiation_source 'fine-focus sealed tube'
_diffrn_radiation_type MoK\a
_diffrn_radiation_wavelength 0.71070
_diffrn_reflns_av_R_equivalents 0.0196
_diffrn_reflns_av_sigmaI/netI 0.0839
_diffrn_reflns_limit_h_max 55
_diffrn_reflns_limit_h_min -55
_diffrn_reflns_limit_k_max 10
_diffrn_reflns_limit_k_min -10
_diffrn_reflns_limit_l_max 45
_diffrn_reflns_limit_l_min -45
_diffrn_reflns_number 41716
_diffrn_reflns_theta_full 45.10
_diffrn_reflns_theta_max 45.10
_diffrn_reflns_theta_min 1.32
_exptl_absorpt_coefficient_mu 0.102
_exptl_crystal_density_diffrn 1.175
_exptl_crystal_density_method 'not measured'
_exptl_crystal_F_000 3312
_refine_diff_density_max 1.142
_refine_diff_density_min -0.240
_refine_ls_extinction_method none
_refine_ls_goodness_of_fit_ref 1.130
_refine_ls_hydrogen_treatment mixed
_refine_ls_matrix_type full
_refine_ls_number_parameters 473
_refine_ls_number_reflns 13023
_refine_ls_number_restraints 0
_refine_ls_restrained_S_all 1.130
_refine_ls_R_factor_all 0.0341
_refine_ls_R_factor_gt 0.0324
_refine_ls_shift/su_max 13.453
_refine_ls_shift/su_mean 0.028
_refine_ls_structure_factor_coef Fsqd
_refine_ls_weighting_details 'calc w=1/[\s^2^(Fo^2^)+(0.1000P)^2^+0.0000P] where P=(Fo^2^+2Fc^2^)/3'
_refine_ls_weighting_scheme calc
_refine_ls_wR_factor_gt 0.1198
_refine_ls_wR_factor_ref 0.2081
_reflns_number_gt 11934
_reflns_number_total 13023
_reflns_threshold_expression >2sigma(I)
_cod_data_source_file an0613.cif
_cod_data_source_block horbiz
_cod_original_cell_volume 8664(2)
_cod_original_sg_symbol_H-M 'I 2/a'
_cod_database_code 2103797

loop_
_symmetry_equiv_pos_as_xyz
'x, y, z'
'-x+1/2, y, -z'
'x+1/2, y+1/2, z+1/2'
'-x+1, y+1/2, -z+1/2'
'-x, -y, -z'
'x-1/2, -y, z'
'-x+1/2, -y+1/2, -z+1/2'
'x, -y+1/2, z+1/2'

loop_
_atom_site_label
_atom_site_fract_x
_atom_site_fract_y
_atom_site_fract_z
_atom_site_U_iso_or_equiv
_atom_site_adp_type
_atom_site_calc_flag
_atom_site_occupancy
_atom_site_type_symbol
Si1 0.347800(7) 0.47870(2) -0.189600(8) 0.02000(8) Uiso d 1 Si
N1 0.36520(2) 0.36990(7) -0.04530(2) 0.02000(13) Uiso d 1 N
O1 0.440800(18) 0.54280(6) -0.106700(19) 0.02000(11) Uiso d 1 O
O2 0.394500(19) 0.10660(6) -0.03280(2) 0.02000(11) Uiso d 1 O
O3 0.501900(19) 0.21040(6) -0.00240(2) 0.02000(11) Uiso d 1 O
O4 0.517900(19) 0.05550(6) 0.07780(2) 0.02000(11) Uiso d 1 O
O5 0.297600(19) 0.31790(6) -0.05030(2) 0.02000(12) Uiso d 1 O
O6 0.357300(19) 0.29070(6) 0.02210(2) 0.02000(11) Uiso d 1 O
C1 0.36400(2) 0.65510(8) -0.20590(3) 0.02000(13) Uiso d 1 C
H1 0.3962(5) 0.6508(13) -0.1936(5) 0.020(3) Uiso d 1 H
C2 0.35530(2) 0.77820(8) -0.17790(2) 0.02000(13) Uiso d 1 C
H2 0.3648(4) 0.8659(14) -0.1877(5) 0.020(3) Uiso d 1 H
H3 0.3714(4) 0.7640(14) -0.1419(5) 0.020(3) Uiso d 1 H
H4 0.3243(4) 0.7835(14) -0.1863(5) 0.020(3) Uiso d 1 H
C3 0.34710(3) 0.68620(8) -0.26120(3) 0.02000(14) Uiso d 1 C
H5 0.3573(4) 0.7789(14) -0.2660(5) 0.020(3) Uiso d 1 H
H6 0.3154(4) 0.6854(14) -0.2762(5) 0.020(3) Uiso d 1 H
H7 0.3576(4) 0.6145(14) -0.2774(5) 0.020(3) Uiso d 1 H
C4 0.28780(2) 0.45310(8) -0.21340(3) 0.02000(13) Uiso d 1 C
H8 0.2835(4) 0.3619(14) -0.1991(5) 0.020(3) Uiso d 1 H
C5 0.26370(3) 0.56530(8) -0.19690(3) 0.02000(13) Uiso d 1 C
H9 0.2328(4) 0.5425(15) -0.2107(5) 0.020(3) Uiso d 1 H
H10 0.2677(4) 0.6576(14) -0.2090(5) 0.020(3) Uiso d 1 H
H11 0.2753(4) 0.5669(14) -0.1603(5) 0.020(3) Uiso d 1 H
C6 0.26460(2) 0.43770(8) -0.27050(3) 0.02000(12) Uiso d 1 C
H12 0.2336(4) 0.4236(14) -0.2804(5) 0.020(3) Uiso d 1 H
H13 0.2765(4) 0.3567(14) -0.2811(5) 0.020(3) Uiso d 1 H
H14 0.2691(4) 0.5231(14) -0.2864(5) 0.020(3) Uiso d 1 H
C7 0.36920(3) 0.33680(8) -0.21800(3) 0.02000(13) Uiso d 1 C
H15 0.3547(4) 0.3502(14) -0.2550(5) 0.020(3) Uiso d 1 H
C8 0.41710(2) 0.34390(8) -0.20350(3) 0.02000(13) Uiso d 1 C
H16 0.4256(4) 0.2677(14) -0.2200(5) 0.020(3) Uiso d 1 H
H17 0.4327(5) 0.3340(14) -0.1672(5) 0.020(3) Uiso d 1 H
H18 0.4243(4) 0.4345(14) -0.2139(5) 0.020(3) Uiso d 1 H
C9 0.35740(3) 0.18820(8) -0.20750(3) 0.02000(13) Uiso d 1 C
H19 0.3690(4) 0.1189(14) -0.2233(5) 0.020(3) Uiso d 1 H
H20 0.3258(5) 0.1791(14) -0.2210(5) 0.020(3) Uiso d 1 H
H21 0.3698(4) 0.1720(14) -0.1713(5) 0.020(3) Uiso d 1 H
C10 0.37220(2) 0.45430(8) -0.11990(3) 0.02000(13) Uiso d 1 C
C11 0.41720(3) 0.49120(8) -0.08880(3) 0.02000(13) Uiso d 1 C
C12 0.43450(3) 0.47060(8) -0.03320(3) 0.02000(14) Uiso d 1 C
H22 0.4308(4) 0.5591(14) -0.0177(5) 0.020(3) Uiso d 1 H
H23 0.4658(4) 0.4500(15) -0.0198(5) 0.020(3) Uiso d 1 H
C13 0.41190(2) 0.35250(8) -0.01880(2) 0.02000(13) Uiso d 1 C
H24 0.4204(4) 0.3558(14) 0.0180(5) 0.020(3) Uiso d 1 H
C14 0.34870(2) 0.40330(8) -0.09560(3) 0.02000(14) Uiso d 1 C
H25 0.3186(4) 0.3896(14) -0.1148(5) 0.020(3) Uiso d 1 H
C15 0.42540(2) 0.20720(8) -0.03280(3) 0.02000(13) Uiso d 1 C
H26 0.4243(4) 0.2132(14) -0.0671(5) 0.020(3) Uiso d 1 H
C16 0.47090(3) 0.17010(8) 0.00370(3) 0.02000(13) Uiso d 1 C
C17 0.47420(2) 0.07980(8) 0.04740(3) 0.02000(13) Uiso d 1 C
H27 0.4603(4) 0.1281(14) 0.0667(5) 0.020(3) Uiso d 1 H
H28 0.4591(4) -0.0107(14) 0.0351(5) 0.020(3) Uiso d 1 H
C18 0.52350(3) -0.03270(8) 0.11590(3) 0.02000(13) Uiso d 1 C
H29 0.5535(4) -0.0687(14) 0.1297(5) 0.020(3) Uiso d 1 H
H30 0.5038(4) -0.1139(15) 0.1027(5) 0.020(3) Uiso d 1 H
C19 0.51480(3) 0.03570(8) 0.15870(3) 0.02000(14) Uiso d 1 C
C20 0.53490(3) 0.13810(7) 0.18620(3) 0.02000(13) Uiso d 1 C
H31 0.5552(4) 0.1880(14) 0.1778(5) 0.020(3) Uiso d 1 H
C21 0.52900(3) 0.18000(8) 0.22620(3) 0.02000(13) Uiso d 1 C
H32 0.5469(4) 0.2530(15) 0.2462(5) 0.020(3) Uiso d 1 H
C22 0.50200(3) 0.12920(8) 0.23850(3) 0.02000(13) Uiso d 1 C
H33 0.4972(5) 0.1678(14) 0.2654(5) 0.020(3) Uiso d 1 H
C23 0.47900(3) 0.01670(8) 0.21290(3) 0.02000(14) Uiso d 1 C
H34 0.4590(5) -0.0304(14) 0.2224(5) 0.020(3) Uiso d 1 H
C24 0.48660(3) -0.02760(7) 0.17050(3) 0.02000(13) Uiso d 1 C
H35 0.4707(5) -0.1047(14) 0.1509(5) 0.020(3) Uiso d 1 H
C25 0.38910(3) -0.01040(8) -0.06610(3) 0.02000(13) Uiso d 1 C
H36 0.4147(4) -0.0724(14) -0.0525(5) 0.020(3) Uiso d 1 H
H37 0.3855(4) 0.0240(13) -0.0993(5) 0.020(3) Uiso d 1 H
C26 0.35010(3) -0.08800(8) -0.07050(3) 0.02000(13) Uiso d 1 C
C27 0.35380(2) -0.21340(8) -0.04670(3) 0.02000(13) Uiso d 1 C
H38 0.3812(4) -0.2541(14) -0.0268(5) 0.020(3) Uiso d 1 H
C28 0.31080(2) -0.28480(8) -0.05380(3) 0.02000(13) Uiso d 1 C
H39 0.3086(4) -0.3714(14) -0.0392(5) 0.020(3) Uiso d 1 H
C29 0.27370(2) -0.19830(8) -0.08690(3) 0.02000(13) Uiso d 1 C
H40 0.2457(4) -0.2359(14) -0.0948(5) 0.020(3) Uiso d 1 H
C30 0.27500(3) -0.08010(8) -0.10590(3) 0.02000(13) Uiso d 1 C
H41 0.2492(4) -0.0303(13) -0.1253(5) 0.020(3) Uiso d 1 H
C31 0.31090(3) -0.03180(8) -0.09860(3) 0.02000(14) Uiso d 1 C
H42 0.3110(4) 0.0550(15) -0.1145(5) 0.020(3) Uiso d 1 H
C32 0.33590(3) 0.32310(8) -0.02630(3) 0.02000(14) Uiso d 1 C
C33 0.33260(3) 0.21700(8) 0.04540(3) 0.02000(13) Uiso d 1 C
H43 0.3025(4) 0.2553(14) 0.0323(5) 0.020(3) Uiso d 1 H
C34 0.33130(2) 0.06420(8) 0.03210(3) 0.02000(13) Uiso d 1 C
H44 0.3613(5) 0.0297(14) 0.0421(5) 0.020(3) Uiso d 1 H
H45 0.3157(4) 0.0532(15) -0.0046(5) 0.020(3) Uiso d 1 H
C35 0.30900(3) -0.02490(8) 0.05770(3) 0.02000(14) Uiso d 1 C
H46 0.2787(4) 0.0064(14) 0.0470(5) 0.020(3) Uiso d 1 H
H47 0.3088(4) -0.1248(14) 0.0481(5) 0.020(3) Uiso d 1 H
C36 0.33260(2) -0.00970(8) 0.11200(3) 0.02000(13) Uiso d 1 C
H48 0.3628(4) -0.0428(14) 0.1226(5) 0.020(3) Uiso d 1 H
H49 0.3187(4) -0.0679(15) 0.1290(5) 0.020(3) Uiso d 1 H
C37 0.33260(3) 0.14280(8) 0.12650(3) 0.02000(13) Uiso d 1 C
H50 0.3478(5) 0.1514(14) 0.1633(5) 0.020(3) Uiso d 1 H
H51 0.3024(5) 0.1744(14) 0.1163(5) 0.020(3) Uiso d 1 H
C38 0.35550(3) 0.24180(8) 0.10160(3) 0.02000(13) Uiso d 1 C
H52 0.3855(4) 0.2041(14) 0.1122(5) 0.020(3) Uiso d 1 H
C39 0.36080(2) 0.39670(8) 0.11800(3) 0.02000(13) Uiso d 1 C
C40 0.31780(3) 0.47410(7) 0.09080(3) 0.02000(14) Uiso d 1 C
H53 0.3095(4) 0.4706(14) 0.0547(5) 0.020(3) Uiso d 1 H
H54 0.3212(4) 0.5724(14) 0.1018(5) 0.020(3) Uiso d 1 H
H55 0.2954(4) 0.4292(14) 0.0985(5) 0.020(3) Uiso d 1 H
C41 0.37470(2) 0.40660(8) 0.17560(3) 0.02000(13) Uiso d 1 C
H56 0.3774(5) 0.5056(14) 0.1857(5) 0.020(3) Uiso d 1 H
H57 0.4025(4) 0.3591(14) 0.1931(5) 0.020(3) Uiso d 1 H
H58 0.3528(5) 0.3612(14) 0.1841(5) 0.020(3) Uiso d 1 H
C42 0.39730(3) 0.46480(8) 0.10870(3) 0.02000(14) Uiso d 1 C
C43 0.39200(2) 0.59350(8) 0.08540(3) 0.02000(13) Uiso d 1 C
H59 0.3648(4) 0.6403(14) 0.0737(5) 0.020(3) Uiso d 1 H
C44 0.42890(2) 0.65870(8) 0.07870(3) 0.02000(13) Uiso d 1 C
H60 0.4257(4) 0.7465(15) 0.0622(5) 0.020(3) Uiso d 1 H
C45 0.46690(2) 0.59010(8) 0.09670(3) 0.02000(13) Uiso d 1 C
H61 0.4909(4) 0.6305(14) 0.0930(5) 0.020(3) Uiso d 1 H
C46 0.47160(3) 0.46680(8) 0.11950(3) 0.02000(14) Uiso d 1 C
H62 0.4985(4) 0.4190(14) 0.1313(5) 0.020(3) Uiso d 1 H
C47 0.43780(3) 0.41010(8) 0.12580(3) 0.02000(13) Uiso d 1 C
H63 0.4429(5) 0.3244(14) 0.1439(5) 0.020(3) Uiso d 1 H

loop_
_atom_type_symbol
_atom_type_description
_atom_type_scat_dispersion_real
_atom_type_scat_dispersion_imag
_atom_type_scat_source
Si Si 0.0817 0.0704 'International Tables Vol C Tables 4.2.6.8 and 6.1.1.4'
O O 0.0106 0.0060 'International Tables Vol C Tables 4.2.6.8 and 6.1.1.4'
N N 0.0061 0.0033 'International Tables Vol C Tables 4.2.6.8 and 6.1.1.4'
C C 0.0033 0.0016 'International Tables Vol C Tables 4.2.6.8 and 6.1.1.4'
H H 0.0000 0.0000 'International Tables Vol C Tables 4.2.6.8 and 6.1.1.4'

loop_
_geom_angle_atom_site_label_1
_geom_angle_atom_site_label_2
_geom_angle_atom_site_label_3
_geom_angle
C4 Si1 C10 107.92(4)
C4 Si1 C7 107.54(4)
C10 Si1 C7 108.65(4)
C4 Si1 C1 114.01(4)
C10 Si1 C1 110.15(4)
C7 Si1 C1 108.42(4)
C14 N1 C32 117.50(7)
C14 N1 C13 117.64(6)
C32 N1 C13 123.09(6)
C15 O2 C25 113.82(6)
C18 O4 C17 112.30(6)
C32 O6 C33 116.50(6)
C3 C1 C2 111.01(6)
C3 C1 Si1 115.29(5)
C2 C1 Si1 113.61(5)
C3 C1 H1 105.3(7)
C2 C1 H1 105.3(7)
Si1 C1 H1 105.2(7)
C1 C2 H2 109.3(8)
C1 C2 H3 109.4(8)
H2 C2 H3 109.4(11)
C1 C2 H4 109.4(8)
H2 C2 H4 109.5(11)
H3 C2 H4 109.7(10)
C1 C3 H5 109.5(8)
C1 C3 H6 109.7(8)
H5 C3 H6 109.3(11)
C1 C3 H7 109.6(8)
H5 C3 H7 109.5(11)
H6 C3 H7 109.3(11)
C6 C4 C5 108.25(6)
C6 C4 Si1 113.75(6)
C5 C4 Si1 115.45(5)
C6 C4 H8 106.2(8)
C5 C4 H8 106.1(7)
Si1 C4 H8 106.4(8)
C4 C5 H9 109.5(8)
C4 C5 H10 109.5(8)
H9 C5 H10 109.6(11)
C4 C5 H11 109.5(8)
H9 C5 H11 109.2(10)
H10 C5 H11 109.5(11)
C4 C6 H12 109.6(8)
C4 C6 H13 109.4(8)
H12 C6 H13 109.5(12)
C4 C6 H14 109.4(8)
H12 C6 H14 109.5(11)
H13 C6 H14 109.4(11)
C8 C7 C9 109.09(6)
C8 C7 Si1 114.46(5)
C9 C7 Si1 112.85(6)
C8 C7 H15 106.7(8)
C9 C7 H15 106.6(8)
Si1 C7 H15 106.6(8)
C7 C8 H16 109.5(8)
C7 C8 H17 109.6(8)
H16 C8 H17 109.4(11)
C7 C8 H18 109.5(8)
H16 C8 H18 109.4(11)
H17 C8 H18 109.5(11)
C7 C9 H19 109.5(8)
C7 C9 H20 109.5(7)
H19 C9 H20 109.7(11)
C7 C9 H21 109.5(8)
H19 C9 H21 109.6(11)
H20 C9 H21 109.1(10)
C14 C10 C11 116.43(6)
C14 C10 Si1 121.91(6)
C11 C10 Si1 121.65(6)
O1 C11 C10 121.74(7)
O1 C11 C12 119.33(7)
C10 C11 C12 118.89(7)
C11 C12 C13 112.78(6)
C11 C12 H22 108.9(8)
C13 C12 H22 108.9(8)
C11 C12 H23 109.1(8)
C13 C12 H23 109.1(8)
H22 C12 H23 107.9(11)
N1 C13 C12 109.34(6)
N1 C13 C15 109.43(6)
C12 C13 C15 110.01(6)
N1 C13 H24 109.6(8)
C12 C13 H24 109.2(7)
C15 C13 H24 109.3(8)
C10 C14 N1 125.34(7)
C10 C14 H25 117.2(8)
N1 C14 H25 117.4(8)
O2 C15 C16 112.29(6)
O2 C15 C13 107.30(6)
C16 C15 C13 110.13(6)
O2 C15 H26 108.9(8)
C16 C15 H26 109.2(8)
C13 C15 H26 109.0(8)
O3 C16 C15 121.26(7)
O3 C16 C17 123.34(7)
C15 C16 C17 115.40(6)
O4 C17 C16 108.74(6)
O4 C17 H27 110.0(8)
C16 C17 H27 109.9(8)
O4 C17 H28 109.9(8)
C16 C17 H28 109.8(8)
H27 C17 H28 108.4(11)
O4 C18 C19 113.95(6)
O4 C18 H29 108.7(8)
C19 C18 H29 108.9(8)
O4 C18 H30 108.7(7)
C19 C18 H30 108.6(8)
H29 C18 H30 107.7(11)
C20 C19 C24 116.54(7)
C20 C19 C18 127.30(7)
C24 C19 C18 115.81(7)
C19 C20 C21 123.60(8)
C19 C20 H31 118.2(8)
C21 C20 H31 118.2(8)
C22 C21 C20 123.55(7)
C22 C21 H32 118.2(8)
C20 C21 H32 118.2(8)
C21 C22 C23 118.64(7)
C21 C22 H33 120.6(8)
C23 C22 H33 120.8(8)
C22 C23 C24 116.35(7)
C22 C23 H34 121.8(8)
C24 C23 H34 121.8(8)
C19 C24 C23 121.11(7)
C19 C24 H35 119.5(8)
C23 C24 H35 119.4(8)
O2 C25 C26 107.50(6)
O2 C25 H36 110.1(8)
C26 C25 H36 110.1(8)
O2 C25 H37 110.2(8)
C26 C25 H37 110.0(8)
H36 C25 H37 108.9(11)
C31 C26 C27 121.16(7)
C31 C26 C25 118.41(7)
C27 C26 C25 120.42(7)
C26 C27 C28 115.87(7)
C26 C27 H38 122.0(8)
C28 C27 H38 122.1(8)
C29 C28 C27 110.01(7)
C29 C28 H39 125.2(8)
C27 C28 H39 124.8(8)
C30 C29 C28 127.46(7)
C30 C29 H40 116.3(8)
C28 C29 H40 116.3(8)
C31 C30 C29 117.89(8)
C31 C30 H41 121.0(8)
C29 C30 H41 121.1(8)
C30 C31 C26 127.51(8)
C30 C31 H42 116.3(8)
C26 C31 H42 116.1(8)
O5 C32 O6 126.46(8)
O5 C32 N1 123.78(7)
O6 C32 N1 109.72(7)
O6 C33 C34 107.54(6)
O6 C33 C38 107.56(6)
C34 C33 C38 112.28(6)
O6 C33 H43 109.8(7)
C34 C33 H43 109.8(8)
C38 C33 H43 109.8(8)
C33 C34 C35 112.01(6)
C33 C34 H44 109.2(8)
C35 C34 H44 109.2(8)
C33 C34 H45 109.3(8)
C35 C34 H45 109.3(8)
H44 C34 H45 107.8(10)
C36 C35 C34 108.97(7)
C36 C35 H46 109.9(7)
C34 C35 H46 109.9(8)
C36 C35 H47 110.0(8)
C34 C35 H47 109.7(8)
H46 C35 H47 108.4(11)
C35 C36 C37 109.76(6)
C35 C36 H48 109.6(8)
C37 C36 H48 109.7(8)
C35 C36 H49 109.7(8)
C37 C36 H49 109.8(8)
H48 C36 H49 108.2(11)
C36 C37 C38 112.46(6)
C36 C37 H50 109.1(8)
C38 C37 H50 109.0(8)
C36 C37 H51 109.2(8)
C38 C37 H51 109.1(8)
H50 C37 H51 108.0(11)
C33 C38 C39 115.40(6)
C33 C38 C37 106.49(6)
C39 C38 C37 116.13(6)
C33 C38 H52 106.0(8)
C39 C38 H52 106.0(8)
C37 C38 H52 106.0(8)
C42 C39 C40 111.87(6)
C42 C39 C38 110.42(6)
C40 C39 C38 109.60(6)
C42 C39 C41 105.65(6)
C40 C39 C41 109.24(6)
C38 C39 C41 109.97(6)
C39 C40 H53 109.4(8)
C39 C40 H54 109.3(8)
H53 C40 H54 109.4(11)
C39 C40 H55 109.5(8)
H53 C40 H55 109.7(11)
H54 C40 H55 109.6(11)
C39 C41 H56 109.6(8)
C39 C41 H57 109.4(8)
H56 C41 H57 109.7(11)
C39 C41 H58 109.5(8)
H56 C41 H58 109.3(11)
H57 C41 H58 109.4(12)
C47 C42 C43 115.30(8)
C47 C42 C39 123.12(7)
C43 C42 C39 121.39(7)
C42 C43 C44 119.70(7)
C42 C43 H59 120.1(8)
C44 C43 H59 120.2(8)
C45 C44 C43 118.09(7)
C45 C44 H60 121.0(8)
C43 C44 H60 120.9(7)
C46 C45 C44 121.47(8)
C46 C45 H61 119.2(8)
C44 C45 H61 119.3(8)
C45 C46 C47 119.53(8)
C45 C46 H62 120.2(8)
C47 C46 H62 120.2(8)
C46 C47 C42 125.81(7)
C46 C47 H63 117.0(8)
C42 C47 H63 117.2(8)

loop_
_geom_bond_atom_site_label_1
_geom_bond_atom_site_label_2
_geom_bond_distance
Si1 C4 1.8754(9)
Si1 C10 1.8813(9)
Si1 C7 1.8871(8)
Si1 C1 1.8903(8)
N1 C14 1.3853(10)
N1 C32 1.4031(10)
N1 C13 1.4570(10)
O1 C11 1.2312(10)
O2 C15 1.4212(10)
O2 C25 1.4444(10)
O3 C16 1.2032(10)
O4 C18 1.3502(9)
O4 C17 1.3973(10)
O5 C32 1.1956(11)
O6 C32 1.3390(10)
O6 C33 1.4660(10)
C1 C3 1.5140(11)
C1 C2 1.5312(11)
C1 H1 1.000(14)
C2 H2 0.981(14)
C2 H3 0.979(13)
C2 H4 0.978(13)
C3 H5 0.980(13)
C3 H6 0.979(13)
C3 H7 0.981(14)
C4 C6 1.5387(11)
C4 C5 1.5427(11)
C4 H8 1.002(13)
C5 H9 0.979(13)
C5 H10 0.979(13)
C5 H11 0.982(13)
C6 H12 0.978(13)
C6 H13 0.980(13)
C6 H14 0.982(13)
C7 C8 1.5025(11)
C7 C9 1.5364(11)
C7 H15 1.000(14)
C8 H16 0.981(13)
C8 H17 0.980(14)
C8 H18 0.980(13)
C9 H19 0.980(13)
C9 H20 0.981(14)
C9 H21 0.982(13)
C10 C14 1.3651(11)
C10 C11 1.4606(11)
C11 C12 1.5049(10)
C12 C13 1.5184(11)
C12 H22 0.991(13)
C12 H23 0.988(13)
C13 C15 1.5656(11)
C13 H24 1.000(13)
C14 H25 0.949(14)
C15 C16 1.5119(12)
C15 H26 0.997(13)
C16 C17 1.5129(10)
C17 H27 0.991(13)
C17 H28 0.991(13)
C18 C19 1.5534(11)
C18 H29 0.988(13)
C18 H30 0.990(14)
C19 C20 1.2695(10)
C19 C24 1.2964(11)
C20 C21 1.3363(11)
C20 H31 0.952(13)
C21 C22 1.2185(12)
C21 H32 0.949(14)
C22 C23 1.3546(11)
C22 H33 0.948(13)
C23 C24 1.4404(11)
C23 H34 0.949(14)
C24 H35 0.951(14)
C25 C26 1.4752(11)
C25 H36 0.987(14)
C25 H37 0.990(13)
C26 C31 1.3516(11)
C26 C27 1.3633(11)
C27 C28 1.5449(11)
C27 H38 0.952(13)
C28 C29 1.4810(11)
C28 H39 0.947(13)
C29 C30 1.2656(10)
C29 H40 0.950(14)
C30 C31 1.2360(11)
C30 H41 0.950(14)
C31 H42 0.950(13)
C33 C34 1.5021(11)
C33 C38 1.5260(11)
C33 H43 1.000(13)
C34 C35 1.5296(11)
C34 H44 0.992(14)
C34 H45 0.992(13)
C35 C36 1.4676(11)
C35 H46 0.989(13)
C35 H47 0.991(14)
C36 C37 1.5131(10)
C36 H48 0.991(13)
C36 H49 0.989(13)
C37 C38 1.5838(11)
C37 H50 0.991(13)
C37 H51 0.988(14)
C38 C39 1.5385(11)
C38 H52 1.000(13)
C39 C42 1.5225(11)
C39 C40 1.5310(12)
C39 C41 1.5633(11)
C40 H53 0.981(13)
C40 H54 0.981(13)
C40 H55 0.979(13)
C41 H56 0.981(13)
C41 H57 0.978(14)
C41 H58 0.979(13)
C42 C47 1.3570(11)
C42 C43 1.3788(11)
C43 C44 1.4845(11)
C43 H59 0.952(14)
C44 C45 1.3433(11)
C44 H60 0.950(14)
C45 C46 1.3284(10)
C45 H61 0.948(13)
C46 C47 1.3504(12)
C46 H62 0.948(13)
C47 H63 0.950(13)
